data_8107220
loop_
_publ_author_name
'Cui, Hong-Meng'

_publ_section_title
;
 Crystal structure of poly[(bis(isothiocyano)-bis(\m
 2-(E)-N&#x2032;-(pyridin-4-ylmethylene)isonicotinohydrazide))iron(II) --
 methanol -- 1,4-dioxane (1/2/2), C36H44FeN10O8S2
;
_journal_issue 5
_journal_name_full 'Zeitschrift f\"ur Kristallographie - New Crystal Structures'
_journal_page_first 801
_journal_page_last 803
_journal_paper_doi 10.1515/ncrs-2022-0274
_journal_volume 237
_journal_year 2022
_chemical_formula_moiety 'C26 H20 Fe N10 O2 S2, 2(C4 H8 O2), 2(C H4 O)'
_chemical_formula_sum 'C36 H44 Fe N10 O8 S2'
_chemical_formula_weight 864.78
_chemical_name_systematic
;
 <b>[catena-(bis(isothiocyano)-bis(\m~2~-(E)-N'-(pyridin-4-ylmethylene)\
isonicotinohydrazide))-iron(II)]-methanol(1/2)-(1,4-dioxane)(1/2)</b>
;
_space_group_crystal_system monoclinic
_space_group_IT_number 14
_space_group_name_Hall '-P 2ybc'
_space_group_name_H-M_alt 'P 1 21/c 1'
_atom_sites_solution_hydrogens geom
_atom_sites_solution_primary iterative
_cell_angle_alpha 90
_cell_angle_beta 96.952(5)
_cell_angle_gamma 90
_cell_formula_units_Z 2
_cell_length_a 8.7712(5)
_cell_length_b 24.6087(12)
_cell_length_c 9.6083(4)
_cell_measurement_reflns_used 2949
_cell_measurement_temperature 173(2)
_cell_measurement_theta_max 29.0091
_cell_measurement_theta_min 2.8602
_cell_volume 2058.68(18)
_computing_cell_refinement 'CrysAlis^Pro^, Ver. 34.44 [1]'
_computing_data_collection 'CrysAlis^Pro^, Ver. 34.44 [1]'
_computing_data_reduction 'CrysAlis^Pro^, Ver. 34.44 [1]'
_computing_molecular_graphics Mercury[5]
_computing_publication_material Olex2[2]
_computing_structure_refinement SHELXL[4]
_computing_structure_solution 'Olex2.solve [3]'
_diffrn_ambient_temperature 173
_diffrn_measured_fraction_theta_full 0.999
_diffrn_measured_fraction_theta_max 0.856
_diffrn_measurement_device_type 'Xcalibur, Eos'
_diffrn_measurement_method 'phi and omega scans'
_diffrn_radiation_monochromator graphite
_diffrn_radiation_type MoK\a
_diffrn_radiation_wavelength 0.71073
_diffrn_reflns_av_R_equivalents 0.0536
_diffrn_reflns_av_unetI/netI 0.0883
_diffrn_reflns_Laue_measured_fraction_full 0.999
_diffrn_reflns_Laue_measured_fraction_max 0.856
_diffrn_reflns_limit_h_max 8
_diffrn_reflns_limit_h_min -11
_diffrn_reflns_limit_k_max 30
_diffrn_reflns_limit_k_min -33
_diffrn_reflns_limit_l_max 12
_diffrn_reflns_limit_l_min -12
_diffrn_reflns_number 10617
_diffrn_reflns_point_group_measured_fraction_full 0.999
_diffrn_reflns_point_group_measured_fraction_max 0.856
_diffrn_reflns_theta_full 25.242
_diffrn_reflns_theta_max 29.073
_diffrn_reflns_theta_min 2.866
_exptl_absorpt_coefficient_mu 0.530
_exptl_absorpt_correction_T_max 0.9490
_exptl_absorpt_correction_T_min 0.9490
_exptl_absorpt_correction_type none
_exptl_crystal_colour red
_exptl_crystal_colour_primary red
_exptl_crystal_density_diffrn 1.395
_exptl_crystal_density_method 'not measured'
_exptl_crystal_description block
_exptl_crystal_F_000 904
_exptl_crystal_size_max 0.35
_exptl_crystal_size_mid 0.21
_exptl_crystal_size_min 0.12
_refine_diff_density_max 0.310
_refine_diff_density_min -0.313
_refine_diff_density_rms 0.071
_refine_ls_extinction_coef .
_refine_ls_extinction_method none
_refine_ls_goodness_of_fit_ref 1.101
_refine_ls_hydrogen_treatment constr
_refine_ls_matrix_type full
_refine_ls_number_parameters 301
_refine_ls_number_reflns 4710
_refine_ls_number_restraints 4
_refine_ls_restrained_S_all 1.103
_refine_ls_R_factor_all 0.1031
_refine_ls_R_factor_gt 0.0664
_refine_ls_shift/su_max 0.000
_refine_ls_shift/su_mean 0.000
_refine_ls_structure_factor_coef Fsqd
_refine_ls_weighting_details 'w=1/[\s^2^(Fo^2^)+(0.0413P)^2^+0.3724P] where P=(Fo^2^+2Fc^2^)/3'
_refine_ls_weighting_scheme calc
_refine_ls_wR_factor_gt 0.1174
_refine_ls_wR_factor_ref 0.1318
_reflns_Friedel_coverage 0.000
_reflns_Friedel_fraction_full .
_reflns_Friedel_fraction_max .
_reflns_number_gt 3405
_reflns_number_total 4710
_reflns_threshold_expression 'I > 2\s(I)'
_cod_data_source_file suppl_j_ncrs-2022-0274_suppl.cif
_cod_data_source_block p
_cod_database_code 8107220
_shelx_space_group_comment
;
The symmetry employed for this shelxl refinement is uniquely defined
by the following loop, which should always be used as a source of
symmetry information in preference to the above space-group names.
They are only intended as comments.
;
_shelx_estimated_absorpt_t_max 0.939
_shelx_estimated_absorpt_t_min 0.836
_olex2_refinement_description
;
1. Fixed Uiso
 At 1.2 times of:
  All C(H) groups, All C(H,H) groups, All N(H) groups
 At 1.5 times of:
  All C(H,H,H) groups, All O(H) groups
2. Restrained distances
 O3-C17A \\sim O3-C17B
 with sigma of 0.02
 C16A-C17A \\sim C16A-C17B
 with sigma of 0.02
 O2-C16A \\sim O2-C16B
 with sigma of 0.02
 C16A-C17A \\sim C16B-C17A
 with sigma of 0.02
 C16A-C17B \\sim C16B-C17B
 with sigma of 0.02
 O2-C14A \\sim O2-C14B
 with sigma of 0.02
 C15A-C14A \\sim C15A-C14B
 with sigma of 0.02
 O3-C15A \\sim O3-C15B
 with sigma of 0.02
 C15A-C14A \\sim C15B-C14A
 with sigma of 0.02
 C15A-C14B \\sim C15B-C14B
 with sigma of 0.02
3. Others
 Sof(C17B)=Sof(H17C)=Sof(H17D)=1-FVAR(1)
 Sof(C17A)=Sof(H17A)=Sof(H17B)=FVAR(1)
 Sof(C16B)=Sof(H16C)=Sof(H16D)=1-FVAR(2)
 Sof(C16A)=Sof(H16A)=Sof(H16B)=FVAR(2)
 Sof(C14B)=Sof(H14C)=Sof(H14D)=1-FVAR(3)
 Sof(C14A)=Sof(H14A)=Sof(H14B)=FVAR(3)
 Sof(C15B)=Sof(H15C)=Sof(H15D)=1-FVAR(4)
 Sof(C15A)=Sof(H15A)=Sof(H15B)=FVAR(4)
4.a Secondary CH2 refined with riding coordinates:
 C14A(H14A,H14B), C14B(H14C,H14D), C15A(H15A,H15B), C15B(H15C,H15D), C16A(H16A,
 H16B), C16B(H16C,H16D), C17A(H17A,H17B), C17B(H17C,H17D)
4.b Aromatic/amide H refined with riding coordinates:
 N2(H2), C1(H1), C2(H2A), C4(H4), C5(H5), C7(H7), C9(H9), C10(H10), C11(H11),
 C12(H12)
4.c Idealised Me refined as rotating group:
 C18(H18A,H18B,H18C)
4.d Idealised tetrahedral OH refined as rotating group:
 O4(H4A)
;
_olex2_submission_special_instructions 'No special instructions were received'

loop_
_space_group_symop_operation_xyz
'x, y, z'
'-x, y+1/2, -z+1/2'
'-x, -y, -z'
'x, -y-1/2, z-1/2'

loop_
_atom_site_label
_atom_site_type_symbol
_atom_site_fract_x
_atom_site_fract_y
_atom_site_fract_z
_atom_site_U_iso_or_equiv
_atom_site_adp_type
_atom_site_occupancy
_atom_site_site_symmetry_order
_atom_site_calc_flag
_atom_site_refinement_flags_posn
_atom_site_refinement_flags_adp
_atom_site_refinement_flags_occupancy
_atom_site_disorder_assembly
_atom_site_disorder_group
Fe1 Fe 0.500000 0.500000 1.000000 0.01685(16) Uani 1 2 d S T P . .
S1 S 0.28616(13) 0.45368(5) 1.42892(10) 0.0565(3) Uani 1 1 d . . . . .
O1 O 0.1834(3) 0.28025(8) 0.57201(19) 0.0312(6) Uani 1 1 d . . . . .
N1 N 0.4082(3) 0.42035(10) 0.9076(2) 0.0210(6) Uani 1 1 d . . . . .
N2 N 0.1546(3) 0.23825(10) 0.7762(2) 0.0245(6) Uani 1 1 d . . . . .
H2 H 0.175378 0.237858 0.868171 0.029 Uiso 1 1 calc R . . . .
N3 N 0.0744(3) 0.19640(10) 0.7065(2) 0.0254(6) Uani 1 1 d . . . . .
N4 N -0.2898(3) 0.04243(10) 0.5917(2) 0.0253(6) Uani 1 1 d . . . . .
N5 N 0.3980(3) 0.48389(10) 1.1815(3) 0.0250(6) Uani 1 1 d . . . . .
C1 C 0.3298(4) 0.38493(13) 0.9775(3) 0.0293(8) Uani 1 1 d . . . . .
H1 H 0.319283 0.392615 1.072786 0.035 Uiso 1 1 calc R . . . .
C2 C 0.2635(4) 0.33798(13) 0.9197(3) 0.0270(7) Uani 1 1 d . . . . .
H2A H 0.210902 0.313844 0.974631 0.032 Uiso 1 1 calc R . . . .
C3 C 0.2749(4) 0.32676(12) 0.7809(3) 0.0207(7) Uani 1 1 d . . . . .
C4 C 0.3535(4) 0.36306(12) 0.7077(3) 0.0283(8) Uani 1 1 d . . . . .
H4 H 0.362441 0.356817 0.611469 0.034 Uiso 1 1 calc R . . . .
C5 C 0.4190(4) 0.40831(13) 0.7733(3) 0.0273(7) Uani 1 1 d . . . . .
H5 H 0.474792 0.432304 0.720800 0.033 Uiso 1 1 calc R . . . .
C6 C 0.2003(4) 0.27971(12) 0.7006(3) 0.0228(7) Uani 1 1 d . . . . .
C7 C 0.0363(4) 0.15675(13) 0.7807(3) 0.0307(8) Uani 1 1 d . . . . .
H7 H 0.072483 0.154582 0.877772 0.037 Uiso 1 1 calc R . . . .
C8 C -0.0642(4) 0.11483(13) 0.7125(3) 0.0299(8) Uani 1 1 d . . . . .
C9 C -0.1271(4) 0.07564(14) 0.7920(3) 0.0412(10) Uani 1 1 d . . . . .
H9 H -0.093949 0.072911 0.889625 0.049 Uiso 1 1 calc R . . . .
C10 C -0.2375(4) 0.04068(14) 0.7301(3) 0.0360(9) Uani 1 1 d . . . . .
H10 H -0.278733 0.014163 0.786902 0.043 Uiso 1 1 calc R . . . .
C11 C -0.2210(4) 0.07825(13) 0.5146(3) 0.0297(8) Uani 1 1 d . . . . .
H11 H -0.249972 0.078460 0.416114 0.036 Uiso 1 1 calc R . . . .
C12 C -0.1115(4) 0.11452(13) 0.5693(3) 0.0302(8) Uani 1 1 d . . . . .
H12 H -0.068102 0.139388 0.509465 0.036 Uiso 1 1 calc R . . . .
C13 C 0.3507(4) 0.47144(12) 1.2850(3) 0.0246(7) Uani 1 1 d . . . . .
O2 O -0.4672(4) 0.23927(14) 0.7816(3) 0.0685(9) Uani 1 1 d D . . . .
O3 O -0.2452(3) 0.18799(12) 0.9740(3) 0.0568(8) Uani 1 1 d D . . . .
C14A C -0.3108(10) 0.2567(5) 0.8070(16) 0.065(4) Uani 0.63(2) 1 d D . . A 1
H14A H -0.304385 0.296103 0.787514 0.078 Uiso 0.63(2) 1 calc R . . A 1
H14B H -0.248621 0.237124 0.743762 0.078 Uiso 0.63(2) 1 calc R . . A 1
C14B C -0.361(2) 0.2717(6) 0.879(2) 0.055(5) Uani 0.37(2) 1 d D . . A 2
H14C H -0.405568 0.278806 0.967229 0.066 Uiso 0.37(2) 1 calc R . . A 2
H14D H -0.338333 0.306981 0.836316 0.066 Uiso 0.37(2) 1 calc R . . A 2
C15A C -0.248(2) 0.2455(4) 0.958(3) 0.060(4) Uani 0.59(4) 1 d D . . A 1
H15A H -0.143558 0.260770 0.979246 0.073 Uiso 0.59(4) 1 calc R . . A 1
H15B H -0.315119 0.262189 1.022202 0.073 Uiso 0.59(4) 1 calc R . . A 1
C15B C -0.219(3) 0.2387(7) 0.907(3) 0.045(4) Uani 0.41(4) 1 d D . . A 2
H15C H -0.178250 0.231413 0.817412 0.054 Uiso 0.41(4) 1 calc R . . A 2
H15D H -0.140973 0.259662 0.967671 0.054 Uiso 0.41(4) 1 calc R . . A 2
C16A C -0.456(2) 0.1808(4) 0.805(2) 0.070(4) Uani 0.60(4) 1 d D . . A 1
H16A H -0.384257 0.164996 0.743496 0.083 Uiso 0.60(4) 1 calc R . . A 1
H16B H -0.557703 0.163905 0.780228 0.083 Uiso 0.60(4) 1 calc R . . A 1
C16B C -0.509(3) 0.1904(10) 0.845(3) 0.063(6) Uani 0.40(4) 1 d D . . A 2
H16C H -0.578571 0.168767 0.777708 0.075 Uiso 0.40(4) 1 calc R . . A 2
H16D H -0.562757 0.198581 0.927597 0.075 Uiso 0.40(4) 1 calc R . . A 2
C17A C -0.3977(12) 0.1688(7) 0.9572(15) 0.056(4) Uani 0.54(3) 1 d D . . A 1
H17A H -0.460055 0.188147 1.020895 0.067 Uiso 0.54(3) 1 calc R . . A 1
H17B H -0.401096 0.129356 0.976486 0.067 Uiso 0.54(3) 1 calc R . . A 1
C17B C -0.3706(19) 0.1610(6) 0.887(3) 0.090(8) Uani 0.46(3) 1 d D . . A 2
H17C H -0.330257 0.148258 0.800987 0.108 Uiso 0.46(3) 1 calc R . . A 2
H17D H -0.398402 0.128223 0.938362 0.108 Uiso 0.46(3) 1 calc R . . A 2
O4 O -0.0966(4) 0.35938(13) 0.7284(3) 0.0689(9) Uani 1 1 d . . . . .
H4A H -0.133784 0.343806 0.654137 0.103 Uiso 1 1 calc GR . . . .
C18 C -0.0410(5) 0.41121(19) 0.6959(4) 0.0607(12) Uani 1 1 d . . . . .
H18A H 0.030177 0.407478 0.625382 0.091 Uiso 1 1 calc GR . . . .
H18B H 0.012612 0.427700 0.780939 0.091 Uiso 1 1 calc GR . . . .
H18C H -0.127414 0.434389 0.658941 0.091 Uiso 1 1 calc GR . . . .

loop_
_atom_site_aniso_label
_atom_site_aniso_U_11
_atom_site_aniso_U_22
_atom_site_aniso_U_33
_atom_site_aniso_U_23
_atom_site_aniso_U_13
_atom_site_aniso_U_12
Fe1 0.0216(3) 0.0154(3) 0.0132(3) 0.0009(2) 0.0005(2) 0.0011(3)
S1 0.0634(7) 0.0784(8) 0.0308(5) 0.0145(5) 0.0185(5) -0.0102(6)
O1 0.0524(16) 0.0276(13) 0.0129(10) -0.0024(9) 0.0007(10) -0.0107(11)
N1 0.0263(15) 0.0192(13) 0.0167(11) -0.0012(10) -0.0008(11) -0.0004(11)
N2 0.0366(16) 0.0239(14) 0.0118(11) -0.0016(10) -0.0017(11) -0.0156(12)
N3 0.0319(15) 0.0264(15) 0.0169(12) -0.0041(11) -0.0008(11) -0.0126(12)
N4 0.0277(15) 0.0256(15) 0.0212(12) 0.0018(11) -0.0030(12) -0.0080(12)
N5 0.0338(16) 0.0201(14) 0.0209(13) -0.0013(10) 0.0020(12) -0.0049(12)
C1 0.046(2) 0.0275(18) 0.0144(14) -0.0027(13) 0.0046(15) -0.0073(16)
C2 0.042(2) 0.0241(17) 0.0155(14) 0.0007(12) 0.0056(14) -0.0092(15)
C3 0.0280(17) 0.0198(16) 0.0135(13) -0.0017(12) -0.0004(13) -0.0035(13)
C4 0.042(2) 0.0268(18) 0.0172(14) -0.0025(13) 0.0089(15) -0.0095(16)
C5 0.039(2) 0.0258(18) 0.0180(14) -0.0022(13) 0.0097(15) -0.0114(15)
C6 0.0286(18) 0.0243(17) 0.0158(14) -0.0013(12) 0.0034(13) -0.0027(14)
C7 0.037(2) 0.0319(19) 0.0209(15) 0.0016(14) -0.0039(15) -0.0189(16)
C8 0.038(2) 0.0282(19) 0.0231(15) 0.0000(14) 0.0004(15) -0.0136(16)
C9 0.055(3) 0.043(2) 0.0216(16) 0.0044(15) -0.0084(17) -0.025(2)
C10 0.045(2) 0.037(2) 0.0235(16) 0.0086(15) -0.0063(16) -0.0189(18)
C11 0.0314(19) 0.037(2) 0.0197(15) -0.0009(14) -0.0019(14) -0.0079(16)
C12 0.036(2) 0.0299(19) 0.0241(15) 0.0023(14) 0.0016(15) -0.0127(16)
C13 0.0268(18) 0.0239(17) 0.0220(15) 0.0004(13) -0.0010(14) -0.0036(14)
O2 0.048(2) 0.078(2) 0.075(2) 0.0088(18) -0.0114(17) 0.0059(18)
O3 0.0500(19) 0.057(2) 0.0620(18) 0.0117(16) 0.0027(16) -0.0021(16)
C14A 0.054(6) 0.058(6) 0.084(8) 0.025(5) 0.013(5) -0.002(4)
C14B 0.038(9) 0.062(9) 0.060(9) -0.009(7) -0.009(7) 0.007(7)
C15A 0.039(7) 0.066(7) 0.074(11) -0.007(5) -0.002(6) -0.014(5)
C15B 0.040(9) 0.041(7) 0.053(11) 0.008(7) 0.000(7) 0.013(6)
C16A 0.024(8) 0.075(8) 0.105(10) -0.020(7) -0.010(6) -0.008(5)
C16B 0.017(9) 0.079(12) 0.090(13) 0.039(10) 0.003(7) -0.015(7)
C17A 0.045(6) 0.066(7) 0.062(7) 0.002(5) 0.027(5) -0.010(5)
C17B 0.052(9) 0.051(8) 0.17(2) 0.022(12) 0.039(12) 0.016(7)
O4 0.079(2) 0.080(2) 0.0473(16) -0.0077(16) 0.0051(18) -0.0186(19)
C18 0.062(3) 0.072(3) 0.048(2) 0.008(2) 0.008(2) 0.004(3)

loop_
_atom_type_symbol
_atom_type_description
_atom_type_scat_dispersion_real
_atom_type_scat_dispersion_imag
_atom_type_scat_source
C C 0.0033 0.0016 'International Tables Vol C Tables 4.2.6.8 and 6.1.1.4'
H H 0.0000 0.0000 'International Tables Vol C Tables 4.2.6.8 and 6.1.1.4'
Fe Fe 0.3463 0.8444 'International Tables Vol C Tables 4.2.6.8 and 6.1.1.4'
N N 0.0061 0.0033 'International Tables Vol C Tables 4.2.6.8 and 6.1.1.4'
O O 0.0106 0.0060 'International Tables Vol C Tables 4.2.6.8 and 6.1.1.4'
S S 0.1246 0.1234 'International Tables Vol C Tables 4.2.6.8 and 6.1.1.4'

loop_
_geom_angle_atom_site_label_1
_geom_angle_atom_site_label_2
_geom_angle_atom_site_label_3
_geom_angle
_geom_angle_site_symmetry_1
_geom_angle_site_symmetry_3
N1 Fe1 N1 180.00(6) . 3_667
N4 Fe1 N1 90.73(9) 4_666 3_667
N4 Fe1 N1 89.27(9) 4_666 .
N4 Fe1 N1 90.73(9) 2_556 .
N4 Fe1 N1 89.27(9) 2_556 3_667
N4 Fe1 N4 180.0 4_666 2_556
N5 Fe1 N1 90.29(9) 3_667 .
N5 Fe1 N1 89.71(9) 3_667 3_667
N5 Fe1 N1 89.71(9) . .
N5 Fe1 N1 90.29(9) . 3_667
N5 Fe1 N4 89.91(10) . 4_666
N5 Fe1 N4 89.91(10) 3_667 2_556
N5 Fe1 N4 90.09(10) . 2_556
N5 Fe1 N4 90.09(10) 3_667 4_666
N5 Fe1 N5 180.0 . 3_667
C1 N1 Fe1 123.20(18) . .
C5 N1 Fe1 120.49(19) . .
C5 N1 C1 116.1(3) . .
C6 N2 N3 118.3(2) . .
C7 N3 N2 116.9(2) . .
C10 N4 Fe1 123.0(2) . 2_546
C11 N4 Fe1 120.04(19) . 2_546
C11 N4 C10 116.2(3) . .
C13 N5 Fe1 174.1(3) . .
N1 C1 C2 124.1(3) . .
C3 C2 C1 118.7(3) . .
C2 C3 C6 125.2(3) . .
C4 C3 C2 117.8(3) . .
C4 C3 C6 117.0(2) . .
C5 C4 C3 120.1(3) . .
N1 C5 C4 123.3(3) . .
O1 C6 N2 123.1(3) . .
O1 C6 C3 120.2(3) . .
N2 C6 C3 116.7(2) . .
N3 C7 C8 118.3(3) . .
C9 C8 C7 120.3(3) . .
C9 C8 C12 116.8(3) . .
C12 C8 C7 122.7(3) . .
C10 C9 C8 120.2(3) . .
N4 C10 C9 122.8(3) . .
N4 C11 C12 124.0(3) . .
C11 C12 C8 119.7(3) . .
N5 C13 S1 179.4(3) . .
C14A O2 C16A 102.9(9) . .
C16B O2 C14B 111.3(12) . .
C15B O3 C17B 106.9(14) . .
C17A O3 C15A 108.4(10) . .
O2 C14A C15A 109.8(11) . .
O2 C14B C15B 105.6(15) . .
O3 C15A C14A 106.5(14) . .
O3 C15B C14B 112.6(17) . .
O2 C16A C17A 110.4(12) . .
O2 C16B C17B 107.2(16) . .
O3 C17A C16A 104.3(10) . .
C16B C17B O3 119.1(16) . .

loop_
_geom_bond_atom_site_label_1
_geom_bond_atom_site_label_2
_geom_bond_distance
_geom_bond_site_symmetry_2
Fe1 N1 2.259(2) 3_667
Fe1 N1 2.259(2) .
Fe1 N4 2.207(2) 4_666
Fe1 N4 2.207(2) 2_556
Fe1 N5 2.092(2) 3_667
Fe1 N5 2.092(2) .
S1 C13 1.616(3) .
O1 C6 1.226(3) .
N1 C1 1.340(4) .
N1 C5 1.339(3) .
N2 N3 1.375(3) .
N2 C6 1.342(4) .
N3 C7 1.277(4) .
N4 C10 1.354(4) .
N4 C11 1.341(4) .
N5 C13 1.164(3) .
C1 C2 1.380(4) .
C2 C3 1.377(4) .
C3 C4 1.373(4) .
C3 C6 1.498(4) .
C4 C5 1.371(4) .
C7 C8 1.459(4) .
C8 C9 1.386(4) .
C8 C12 1.389(4) .
C9 C10 1.375(4) .
C11 C12 1.368(4) .
O2 C14A 1.429(8) .
O2 C14B 1.475(11) .
O2 C16A 1.457(10) .
O2 C16B 1.416(12) .
O3 C15A 1.425(10) .
O3 C15B 1.434(12) .
O3 C17A 1.409(9) .
O3 C17B 1.458(15) .
C14A C15A 1.51(3) .
C14B C15B 1.48(3) .
C16A C17A 1.52(2) .
C16B C17B 1.43(3) .
O4 C18 1.414(5) .
